data_4003602
loop_
_publ_author_name
'Gosselin, Eric J.'
'Decker, Gerald E.'
'McNichols, Brett W.'
'Baumann, James E.'
'Yap, Glenn P. A.'
'Sellinger, Alan'
'Bloch, Eric D.'

_publ_section_title
;
 Ligand-Based Phase Control in Porous Zirconium Coordination Cages
;
_journal_name_full 'Chemistry of Materials'
_journal_paper_doi 10.1021/acs.chemmater.0c01965
_journal_year 2020
_chemical_formula_moiety 'C96 H84 O20 Zr6, 4(C3 H7 N O), 2(Cl)'
_chemical_formula_sum 'C108 H112 Cl2 N4 O24 Zr6'
_chemical_formula_weight 2468.23
_space_group_crystal_system monoclinic
_space_group_IT_number 15
_space_group_name_Hall '-C 2yc'
_space_group_name_H-M_alt 'C 1 2/c 1'
_atom_sites_solution_hydrogens geom
_atom_sites_solution_primary iterative
_atom_sites_solution_secondary difmap
_audit_creation_method SHELXL-2018/3
_cell_angle_alpha 90
_cell_angle_beta 102.424(5)
_cell_angle_gamma 90
_cell_formula_units_Z 4
_cell_length_a 22.921(3)
_cell_length_b 16.858(2)
_cell_length_c 31.905(4)
_cell_measurement_reflns_used 2708
_cell_measurement_temperature 200(2)
_cell_measurement_theta_max 39.63
_cell_measurement_theta_min 2.84
_cell_volume 12039(3)
_computing_cell_refinement 'Bruker SAINT'
_computing_data_collection 'Bruker APEX2'
_computing_data_reduction 'Bruker SAINT'
_computing_molecular_graphics 'Bruker SHELXTL'
_computing_publication_material 'Bruker SHELXTL'
_computing_structure_refinement 'SHELXL-2018/3 (Sheldrick, 2018)'
_computing_structure_solution 'SHELXS-97 (Sheldrick 2008)'
_diffrn_ambient_temperature 200(2)
_diffrn_detector_area_resol_mean 8.33
_diffrn_measured_fraction_theta_full 0.998
_diffrn_measured_fraction_theta_max 0.998
_diffrn_measurement_device_type 'Bruker AXS APEX diffractometer'
_diffrn_measurement_method '\f and \w scans'
_diffrn_radiation_type CuK\a
_diffrn_radiation_wavelength 1.54178
_diffrn_reflns_av_R_equivalents 0.1145
_diffrn_reflns_av_unetI/netI 0.0779
_diffrn_reflns_Laue_measured_fraction_full 0.998
_diffrn_reflns_Laue_measured_fraction_max 0.998
_diffrn_reflns_limit_h_max 19
_diffrn_reflns_limit_h_min -19
_diffrn_reflns_limit_k_max 14
_diffrn_reflns_limit_k_min -13
_diffrn_reflns_limit_l_max 26
_diffrn_reflns_limit_l_min -26
_diffrn_reflns_number 21135
_diffrn_reflns_point_group_measured_fraction_full 0.998
_diffrn_reflns_point_group_measured_fraction_max 0.998
_diffrn_reflns_theta_full 40.047
_diffrn_reflns_theta_max 40.047
_diffrn_reflns_theta_min 2.836
_exptl_absorpt_coefficient_mu 5.052
_exptl_absorpt_correction_T_max 0.7479
_exptl_absorpt_correction_T_min 0.5862
_exptl_absorpt_correction_type multi-scan
_exptl_absorpt_process_details
; 
The symmetry employed for this shelxl refinement is uniquely defined 
by the following loop, which should always be used as a source of 
symmetry information in preference to the above space-group names. 
They are only intended as comments. 
;
_exptl_crystal_colour colourless
_exptl_crystal_density_diffrn 1.362
_exptl_crystal_description block
_exptl_crystal_F_000 5016
_exptl_crystal_size_max 0.130
_exptl_crystal_size_mid 0.118
_exptl_crystal_size_min 0.074
_refine_diff_density_max 0.382
_refine_diff_density_min -0.421
_refine_diff_density_rms 0.078
_refine_ls_extinction_method none
_refine_ls_goodness_of_fit_ref 1.011
_refine_ls_hydrogen_treatment constr
_refine_ls_matrix_type full
_refine_ls_number_parameters 648
_refine_ls_number_reflns 3649
_refine_ls_number_restraints 1552
_refine_ls_restrained_S_all 0.887
_refine_ls_R_factor_all 0.0995
_refine_ls_R_factor_gt 0.0532
_refine_ls_shift/su_max 0.001
_refine_ls_shift/su_mean 0.000
_refine_ls_structure_factor_coef Fsqd
_refine_ls_weighting_details 'w=1/[\s^2^(Fo^2^)+(0.0792P)^2^+63.3583P] where P=(Fo^2^+2Fc^2^)/3'
_refine_ls_weighting_scheme calc
_refine_ls_wR_factor_gt 0.1234
_refine_ls_wR_factor_ref 0.1481
_reflns_Friedel_coverage 0.000
_reflns_number_gt 2340
_reflns_number_total 3649
_reflns_threshold_expression 'I > 2\s(I)'
_cod_data_source_file cm0c01965_si_013.cif
_cod_data_source_block eric338_sq
_cod_original_cell_volume 12040(2)
_cod_original_sg_symbol_H-M 'C 2/c'
_cod_database_code 4003602
_shelx_shelxl_version_number 2018/3
_shelx_space_group_comment
; 
The symmetry employed for this shelxl refinement is uniquely defined 
by the following loop, which should always be used as a source of 
symmetry information in preference to the above space-group names. 
They are only intended as comments. 
;
_shelx_estimated_absorpt_t_min 0.560
_shelx_estimated_absorpt_t_max 0.706

loop_
_space_group_symop_operation_xyz
'x, y, z'
'-x, y, -z+1/2'
'x+1/2, y+1/2, z'
'-x+1/2, y+1/2, -z+1/2'
'-x, -y, -z'
'x, -y, z-1/2'
'-x+1/2, -y+1/2, -z'
'x+1/2, -y+1/2, z-1/2'

loop_
_atom_site_label
_atom_site_type_symbol
_atom_site_fract_x
_atom_site_fract_y
_atom_site_fract_z
_atom_site_U_iso_or_equiv
_atom_site_adp_type
_atom_site_occupancy
_atom_site_site_symmetry_order
_atom_site_calc_flag
_atom_site_refinement_flags_posn
_atom_site_refinement_flags_adp
_atom_site_refinement_flags_occupancy
_atom_site_disorder_assembly
_atom_site_disorder_group
Zr1 Zr 0.07992(6) 0.50240(9) 0.64584(4) 0.0623(6) Uani 1 1 d . . . . .
Zr2 Zr 0.13098(5) 0.50245(8) 0.55546(4) 0.0486(5) Uani 1 1 d . . . . .
Zr3 Zr 0.10438(6) 0.33005(8) 0.60053(4) 0.0596(6) Uani 1 1 d . . . . .
Cl1 Cl 0.0294(2) 0.3238(3) 0.45312(13) 0.1001(17) Uani 1 1 d . . . . .
O1 O 0.1367(3) 0.4435(5) 0.6128(2) 0.045(2) Uani 1 1 d . . . . .
O2 O 0.0626(3) 0.5503(5) 0.5832(2) 0.048(2) Uani 1 1 d . . . . .
H2O H 0.031326 0.585248 0.570385 0.058 Uiso 1 1 calc R U . . .
O3 O 0.0851(3) 0.3941(5) 0.5411(2) 0.048(2) Uani 1 1 d . . . . .
H3O H 0.061254 0.377450 0.514368 0.057 Uiso 1 1 calc R U . . .
O4 O 0.0373(4) 0.3939(5) 0.6227(3) 0.060(2) Uani 1 1 d . . . . .
H4O H -0.002465 0.377834 0.622462 0.072 Uiso 1 1 calc R U . . .
C1 C -0.0203(8) 0.5528(15) 0.6484(6) 0.107(5) Uani 1 1 d . U . . .
H1 H -0.051255 0.546052 0.623538 0.128 Uiso 1 1 calc R U . . .
C2 C 0.0146(8) 0.6156(14) 0.6560(6) 0.103(5) Uani 1 1 d . U . . .
H2 H 0.013225 0.659576 0.637220 0.124 Uiso 1 1 calc R U . . .
C3 C 0.0533(9) 0.6079(14) 0.6950(6) 0.106(5) Uani 1 1 d . U . . .
H3 H 0.083144 0.644625 0.708138 0.127 Uiso 1 1 calc R U . . .
C4 C 0.0404(8) 0.5373(13) 0.7110(6) 0.095(5) Uani 1 1 d . U . . .
H4 H 0.059734 0.516733 0.738191 0.114 Uiso 1 1 calc R U . . .
C5 C -0.0062(8) 0.4977(14) 0.6814(6) 0.109(5) Uani 1 1 d . U . . .
H5 H -0.023166 0.446891 0.683700 0.131 Uiso 1 1 calc R U . . .
C6 C 0.0724(7) 0.5564(11) 0.4851(5) 0.073(4) Uani 1 1 d . U . . .
H6 H 0.030240 0.550222 0.478620 0.087 Uiso 1 1 calc R U . . .
C7 C 0.1134(8) 0.5052(11) 0.4742(5) 0.077(4) Uani 1 1 d . U . . .
H7 H 0.104132 0.456165 0.459589 0.092 Uiso 1 1 calc R U . . .
C8 C 0.1696(9) 0.5359(12) 0.4878(5) 0.086(5) Uani 1 1 d . U . . .
H8 H 0.205539 0.512456 0.483443 0.103 Uiso 1 1 calc R U . . .
C9 C 0.1656(8) 0.6049(12) 0.5085(5) 0.085(5) Uani 1 1 d . U . . .
H9 H 0.197903 0.638155 0.521557 0.101 Uiso 1 1 calc R U . . .
C10 C 0.1042(8) 0.6185(11) 0.5071(5) 0.082(4) Uani 1 1 d . U . . .
H10 H 0.087811 0.662592 0.519131 0.099 Uiso 1 1 calc R U . . .
C11 C 0.0190(8) 0.2406(10) 0.5713(6) 0.089(5) Uani 1 1 d . U . . .
H11 H -0.017412 0.266377 0.558807 0.106 Uiso 1 1 calc R U . . .
C12 C 0.0371(8) 0.2183(10) 0.6139(6) 0.092(4) Uani 1 1 d . U . . .
H12 H 0.014721 0.224046 0.635579 0.110 Uiso 1 1 calc R U . . .
C13 C 0.0949(8) 0.1855(10) 0.6192(7) 0.091(4) Uani 1 1 d . U . . .
H13 H 0.118710 0.166819 0.645477 0.109 Uiso 1 1 calc R U . . .
C14 C 0.1108(8) 0.1849(10) 0.5805(6) 0.089(4) Uani 1 1 d . U . . .
H14 H 0.147258 0.165342 0.574809 0.107 Uiso 1 1 calc R U . . .
C15 C 0.0633(8) 0.2186(9) 0.5503(6) 0.082(4) Uani 1 1 d . U . . .
H15 H 0.061850 0.225180 0.520525 0.098 Uiso 1 1 calc R U . . .
O1_1 O 0.1580(5) 0.5808(6) 0.6599(3) 0.068(3) Uani 1 1 d . U . . .
O2_1 O 0.1908(4) 0.5829(5) 0.5992(3) 0.051(3) Uani 1 1 d . U . . .
C1_1 C 0.1993(8) 0.5940(9) 0.6395(6) 0.062(4) Uani 1 1 d . U . . .
C2_1 C 0.2745(4) 0.6273(6) 0.7077(3) 0.075(4) Uani 1 1 d G U . . .
H2_1 H 0.244911 0.622673 0.724337 0.090 Uiso 1 1 calc R U . . .
C3_1 C 0.2590(4) 0.6170(6) 0.6635(3) 0.059(4) Uani 1 1 d G U . . .
C4_1 C 0.3023(5) 0.6239(6) 0.6391(3) 0.071(4) Uani 1 1 d G U . . .
H4_1 H 0.291739 0.616813 0.608903 0.085 Uiso 1 1 calc R U . . .
C5_1 C 0.3611(4) 0.6410(6) 0.6590(3) 0.079(4) Uani 1 1 d DG U . . .
H5_1 H 0.390645 0.645673 0.642390 0.095 Uiso 1 1 calc R U . . .
C6_1 C 0.3765(4) 0.6513(6) 0.7033(3) 0.092(5) Uani 1 1 d DG U . . .
C7_1 C 0.3332(5) 0.6445(6) 0.7276(3) 0.085(5) Uani 1 1 d DG U . . .
H7_1 H 0.343819 0.651533 0.757825 0.102 Uiso 1 1 calc R U . . .
C9_1 C 0.4466(7) 0.6593(9) 0.7207(6) 0.056(6) Uani 0.5 1 d DG U P A -1
C10_1 C 0.4837(8) 0.6028(8) 0.7082(5) 0.050(6) Uani 0.5 1 d DG U P A -1
H10_1 H 0.467445 0.563638 0.687630 0.060 Uiso 0.5 1 calc R U P A -1
C11_1 C 0.5447(8) 0.6036(10) 0.7260(6) 0.049(6) Uani 0.5 1 d G U P A -1
C12_1 C 0.5685(8) 0.6609(11) 0.7562(6) 0.055(7) Uani 0.5 1 d G U P A -1
C13_1 C 0.5314(9) 0.7174(9) 0.7686(5) 0.035(6) Uani 0.5 1 d G U P A -1
H13_1 H 0.547739 0.756584 0.789201 0.041 Uiso 0.5 1 calc R U P A -1
C14_1 C 0.4705(9) 0.7166(8) 0.7508(5) 0.044(7) Uani 0.5 1 d DG U P A -1
C15_1 C 0.4362(13) 0.7866(15) 0.7594(8) 0.056(8) Uani 0.5 1 d . U P A -1
H15A_1 H 0.463850 0.829129 0.771593 0.084 Uiso 0.5 1 calc R U P A -1
H15B_1 H 0.411528 0.772317 0.779854 0.084 Uiso 0.5 1 calc R U P A -1
H15C_1 H 0.410426 0.804857 0.732570 0.084 Uiso 0.5 1 calc R U P A -1
C16_1 C 0.5813(13) 0.5354(17) 0.7116(9) 0.066(8) Uani 0.5 1 d . U P A -1
H16A_1 H 0.554231 0.492963 0.698508 0.099 Uiso 0.5 1 calc R U P A -1
H16B_1 H 0.609796 0.514539 0.736528 0.099 Uiso 0.5 1 calc R U P A -1
H16C_1 H 0.603130 0.555663 0.690531 0.099 Uiso 0.5 1 calc R U P A -1
O1_2 O 0.1505(4) 0.3172(7) 0.6678(4) 0.077(3) Uani 1 1 d . U . . .
O2_2 O 0.1326(4) 0.4345(8) 0.6978(3) 0.076(3) Uani 1 1 d . U . . .
O3_2 O 0.8045(4) 0.3172(6) 0.9103(3) 0.056(3) Uani 1 1 d . U . . .
O4_2 O 0.7882(4) 0.4322(6) 0.9406(3) 0.051(3) Uani 1 1 d . U . . .
C1_2 C 0.1634(9) 0.3726(15) 0.6957(6) 0.078(5) Uani 1 1 d . U . . .
C2_2 C 0.2203(4) 0.3670(8) 0.7287(3) 0.074(4) Uani 1 1 d G U . . .
C3_2 C 0.2436(4) 0.4285(6) 0.7563(4) 0.085(5) Uani 1 1 d G U . . .
H3_2 H 0.221425 0.476084 0.756457 0.102 Uiso 1 1 calc R U . . .
C4_2 C 0.2993(5) 0.4203(6) 0.7836(3) 0.089(5) Uani 1 1 d DG U . . .
H4_2 H 0.315246 0.462356 0.802479 0.107 Uiso 1 1 calc R U . . .
C5_2 C 0.3317(4) 0.3507(7) 0.7834(3) 0.092(5) Uani 1 1 d DG U . . .
C6_2 C 0.3084(5) 0.2893(6) 0.7558(4) 0.107(5) Uani 1 1 d DG U . . .
H6_2 H 0.330550 0.241677 0.755591 0.128 Uiso 1 1 calc R U . . .
C7_2 C 0.2527(5) 0.2974(6) 0.7284(3) 0.090(5) Uani 1 1 d G U . . .
H7_2 H 0.236728 0.255404 0.709568 0.108 Uiso 1 1 calc R U . . .
C8A_2 C 0.3967(5) 0.3400(11) 0.8047(5) 0.081(4) Uani 0.487(8) 1 d DG U P B 1
C9A_2 C 0.4138(6) 0.3495(12) 0.8489(4) 0.077(4) Uani 0.487(8) 1 d DG U P B 1
C10A_2 C 0.4740(6) 0.3474(12) 0.8689(4) 0.077(4) Uani 0.487(8) 1 d DG U P B 1
H10A_2 H 0.485723 0.353907 0.899151 0.092 Uiso 0.487(8) 1 calc R U P B 1
C12A_2 C 0.5170(5) 0.3357(11) 0.8448(5) 0.083(4) Uani 0.487(8) 1 d DG U P B 1
C11A_2 C 0.4998(6) 0.3261(12) 0.8005(5) 0.078(4) Uani 0.487(8) 1 d DG U P B 1
C13A_2 C 0.4397(6) 0.3283(12) 0.7805(4) 0.083(4) Uani 0.487(8) 1 d DG U P B 1
H13A_2 H 0.427920 0.321790 0.750273 0.099 Uiso 0.487(8) 1 calc R U P B 1
C14A_2 C 0.3731(14) 0.350(2) 0.8749(11) 0.095(6) Uani 0.487(8) 1 d . U P B 1
H14A_2 H 0.362456 0.405242 0.879973 0.114 Uiso 0.487(8) 1 calc R U P B 1
H14B_2 H 0.390785 0.325070 0.902419 0.114 Uiso 0.487(8) 1 calc R U P B 1
H14C_2 H 0.337214 0.321138 0.860987 0.114 Uiso 0.487(8) 1 calc R U P B 1
C15A_2 C 0.5432(14) 0.303(2) 0.7684(10) 0.094(6) Uani 0.487(8) 1 d . U P B 1
H15A_2 H 0.576680 0.340664 0.772487 0.113 Uiso 0.487(8) 1 calc R U P B 1
H15B_2 H 0.520578 0.306110 0.738649 0.113 Uiso 0.487(8) 1 calc R U P B 1
H15C_2 H 0.558478 0.249349 0.774663 0.113 Uiso 0.487(8) 1 calc R U P B 1
C8B_2 C 0.3926(6) 0.3704(13) 0.8166(7) 0.081(4) Uani 0.513(8) 1 d DG U P B 2
C9B_2 C 0.4179(8) 0.3113(11) 0.8451(7) 0.077(4) Uani 0.513(8) 1 d G U P B 2
C10B_2 C 0.4783(8) 0.3143(11) 0.8644(6) 0.077(4) Uani 0.513(8) 1 d G U P B 2
H10B_2 H 0.495608 0.273889 0.883951 0.092 Uiso 0.513(8) 1 calc R U P B 2
C12B_2 C 0.5134(5) 0.3765(13) 0.8552(7) 0.083(4) Uani 0.513(8) 1 d DG U P B 2
C13B_2 C 0.4880(7) 0.4356(11) 0.8267(7) 0.083(4) Uani 0.513(8) 1 d G U P B 2
C11B_2 C 0.4276(8) 0.4325(11) 0.8074(6) 0.078(4) Uani 0.513(8) 1 d G U P B 2
H11B_2 H 0.410307 0.472958 0.787874 0.094 Uiso 0.513(8) 1 calc R U P B 2
C14B_2 C 0.3765(13) 0.256(2) 0.8623(10) 0.095(6) Uani 0.513(8) 1 d . U P B 2
H14D_2 H 0.340627 0.284927 0.865461 0.142 Uiso 0.513(8) 1 calc R U P B 2
H14E_2 H 0.397005 0.235150 0.890290 0.142 Uiso 0.513(8) 1 calc R U P B 2
H14F_2 H 0.364966 0.211719 0.842240 0.142 Uiso 0.513(8) 1 calc R U P B 2
C15B_2 C 0.5265(14) 0.5057(19) 0.8179(10) 0.094(6) Uani 0.513(8) 1 d . U P B 2
H15D_2 H 0.519996 0.514561 0.786892 0.141 Uiso 0.513(8) 1 calc R U P B 2
H15E_2 H 0.568768 0.493670 0.829405 0.141 Uiso 0.513(8) 1 calc R U P B 2
H15F_2 H 0.515348 0.553441 0.831816 0.141 Uiso 0.513(8) 1 calc R U P B 2
C16_2 C 0.5829(4) 0.3507(7) 0.8669(3) 0.093(5) Uani 1 1 d DG U . . .
C17_2 C 0.6045(5) 0.4177(6) 0.8906(4) 0.109(5) Uani 1 1 d DG U . B .
H17_2 H 0.577762 0.458852 0.894391 0.131 Uiso 1 1 calc R U . . .
C18_2 C 0.6651(5) 0.4246(6) 0.9086(3) 0.102(5) Uani 1 1 d G U . B .
H18_2 H 0.679817 0.470369 0.924837 0.123 Uiso 1 1 calc R U . . .
C19_2 C 0.7041(4) 0.3644(7) 0.9030(3) 0.068(4) Uani 1 1 d G U . B .
C20_2 C 0.6826(4) 0.2973(6) 0.8793(4) 0.088(5) Uani 1 1 d G U . B .
H20_2 H 0.709267 0.256197 0.875499 0.106 Uiso 1 1 calc R U . . .
C21_2 C 0.6220(5) 0.2905(6) 0.8612(3) 0.104(5) Uani 1 1 d DG U . B .
H21_2 H 0.607212 0.244678 0.845052 0.125 Uiso 1 1 calc R U . . .
C22_2 C 0.7695(8) 0.3711(13) 0.9190(5) 0.059(4) Uani 1 1 d . U . . .
O1_3 O -0.0730(5) 0.3469(7) 0.6336(4) 0.087(4) Uani 1 1 d . U . . .
N1_3 N -0.1729(6) 0.3292(8) 0.6146(5) 0.074(4) Uani 1 1 d . U . . .
C1_3 C -0.1189(9) 0.3307(10) 0.6068(6) 0.079(5) Uani 1 1 d . U . . .
H1_3 H -0.114909 0.318476 0.578517 0.095 Uiso 1 1 calc R U . . .
C2_3 C -0.1841(7) 0.3463(10) 0.6564(6) 0.091(5) Uani 1 1 d . U . . .
H2A_3 H -0.212022 0.390890 0.654259 0.136 Uiso 1 1 calc R U . . .
H2B_3 H -0.146475 0.360122 0.676087 0.136 Uiso 1 1 calc R U . . .
H2C_3 H -0.201481 0.299486 0.667233 0.136 Uiso 1 1 calc R U . . .
C3_3 C -0.2251(7) 0.3085(11) 0.5809(6) 0.108(6) Uani 1 1 d . U . . .
H3A_3 H -0.211703 0.288466 0.555654 0.161 Uiso 1 1 calc R U . . .
H3B_3 H -0.249883 0.355762 0.572861 0.161 Uiso 1 1 calc R U . . .
H3C_3 H -0.248460 0.267519 0.591546 0.161 Uiso 1 1 calc R U . . .
O1_4 O 0.2767(7) 0.6067(12) 0.8186(6) 0.159(6) Uani 1 1 d . U . . .
N1_4 N 0.2006(7) 0.5783(9) 0.8483(5) 0.093(4) Uani 1 1 d . U . . .
C1_4 C 0.2589(13) 0.5883(15) 0.8507(9) 0.131(7) Uani 1 1 d . U . . .
H1_4 H 0.286562 0.581171 0.877232 0.157 Uiso 1 1 calc R U . . .
C2_4 C 0.1556(8) 0.5861(10) 0.8096(5) 0.095(6) Uani 1 1 d . U . . .
H2A_4 H 0.172817 0.611772 0.787466 0.143 Uiso 1 1 calc R U . . .
H2B_4 H 0.122510 0.618377 0.815159 0.143 Uiso 1 1 calc R U . . .
H2C_4 H 0.140637 0.533404 0.799567 0.143 Uiso 1 1 calc R U . . .
C3_4 C 0.1793(8) 0.5572(11) 0.8877(6) 0.103(6) Uani 1 1 d . U . . .
H3A_4 H 0.151754 0.598099 0.893507 0.154 Uiso 1 1 calc R U . . .
H3B_4 H 0.213576 0.553543 0.912028 0.154 Uiso 1 1 calc R U . . .
H3C_4 H 0.158690 0.505966 0.883517 0.154 Uiso 1 1 calc R U . . .

loop_
_atom_site_aniso_label
_atom_site_aniso_U_11
_atom_site_aniso_U_22
_atom_site_aniso_U_33
_atom_site_aniso_U_23
_atom_site_aniso_U_13
_atom_site_aniso_U_12
Zr1 0.0290(10) 0.1151(14) 0.0379(9) 0.0011(8) -0.0035(7) 0.0001(9)
Zr2 0.0284(9) 0.0751(11) 0.0374(9) 0.0052(8) -0.0038(7) -0.0056(8)
Zr3 0.0306(9) 0.0809(11) 0.0592(9) 0.0154(9) -0.0085(7) -0.0069(9)
Cl1 0.096(4) 0.111(4) 0.074(3) -0.026(3) -0.025(3) 0.033(3)
O1 0.024(5) 0.065(6) 0.045(5) 0.008(4) 0.005(4) -0.003(4)
O2 0.021(5) 0.078(6) 0.041(5) 0.009(5) -0.004(4) 0.007(5)
O3 0.023(6) 0.063(6) 0.050(5) 0.003(4) -0.008(4) -0.002(5)
O4 0.020(5) 0.098(6) 0.063(6) 0.033(5) 0.013(5) 0.001(5)
C1 0.039(9) 0.210(14) 0.068(10) -0.034(10) 0.004(8) 0.017(9)
C2 0.063(11) 0.173(12) 0.076(10) -0.019(10) 0.022(8) 0.032(9)
C3 0.063(10) 0.174(12) 0.079(10) -0.037(10) 0.012(8) 0.004(10)
C4 0.050(9) 0.182(14) 0.055(9) -0.031(9) 0.013(7) 0.003(9)
C5 0.042(9) 0.202(14) 0.084(11) -0.025(9) 0.013(8) -0.011(9)
C6 0.041(9) 0.119(11) 0.053(8) 0.032(8) -0.001(7) 0.004(8)
C7 0.072(10) 0.110(11) 0.048(8) 0.011(7) 0.012(8) -0.004(9)
C8 0.055(8) 0.139(12) 0.063(9) 0.036(8) 0.012(8) 0.009(9)
C9 0.066(9) 0.128(12) 0.051(8) 0.031(8) -0.007(8) -0.031(10)
C10 0.084(10) 0.105(10) 0.058(9) 0.024(7) 0.015(8) 0.005(9)
C11 0.049(10) 0.082(10) 0.122(11) 0.039(8) -0.013(8) -0.015(8)
C12 0.053(9) 0.096(9) 0.117(10) 0.044(9) -0.001(8) -0.013(8)
C13 0.046(9) 0.092(9) 0.118(10) 0.043(9) -0.019(9) -0.020(8)
C14 0.051(9) 0.076(9) 0.128(11) 0.026(9) -0.006(8) -0.014(8)
C15 0.059(10) 0.063(9) 0.111(10) 0.026(8) -0.008(8) -0.021(8)
O1_1 0.039(6) 0.111(8) 0.047(6) -0.015(5) -0.011(5) -0.014(6)
O2_1 0.027(5) 0.069(6) 0.055(6) 0.004(6) -0.001(5) -0.007(5)
C1_1 0.040(8) 0.076(9) 0.059(9) -0.006(9) -0.012(8) 0.007(8)
C2_1 0.068(9) 0.068(9) 0.072(9) -0.009(9) -0.024(8) -0.001(9)
C3_1 0.038(8) 0.060(8) 0.064(8) -0.012(8) -0.021(7) 0.008(8)
C4_1 0.029(8) 0.072(9) 0.090(9) -0.004(8) -0.032(7) 0.018(9)
C5_1 0.048(8) 0.061(9) 0.111(10) 0.002(9) -0.020(8) 0.019(8)
C6_1 0.060(8) 0.057(9) 0.133(11) -0.008(10) -0.038(8) 0.002(8)
C7_1 0.069(10) 0.070(10) 0.084(9) -0.013(9) -0.052(8) -0.003(10)
C9_1 0.057(10) 0.030(12) 0.070(13) -0.015(10) -0.012(9) 0.008(11)
C10_1 0.056(11) 0.025(12) 0.056(13) -0.012(11) -0.014(11) -0.017(11)
C11_1 0.049(12) 0.034(13) 0.057(14) -0.012(11) -0.003(12) -0.001(12)
C12_1 0.042(13) 0.057(15) 0.058(15) -0.007(11) -0.011(12) -0.014(12)
C13_1 0.037(12) 0.042(13) 0.028(15) -0.014(11) 0.014(11) -0.008(12)
C14_1 0.057(12) 0.031(12) 0.040(15) -0.001(10) 0.004(13) -0.004(12)
C15_1 0.054(16) 0.050(17) 0.054(17) -0.026(14) -0.010(15) 0.014(15)
C16_1 0.068(17) 0.064(19) 0.057(18) -0.011(14) -0.009(16) -0.005(15)
O1_2 0.047(7) 0.108(9) 0.069(7) 0.041(6) -0.005(6) -0.003(6)
O2_2 0.034(7) 0.147(9) 0.043(6) 0.021(6) 0.000(5) 0.005(6)
O3_2 0.020(6) 0.072(7) 0.072(6) -0.007(5) 0.003(5) -0.002(5)
O4_2 0.020(6) 0.072(7) 0.060(7) 0.000(6) 0.008(5) 0.008(6)
C1_2 0.042(9) 0.126(12) 0.062(10) 0.045(9) 0.002(8) -0.011(9)
C2_2 0.026(8) 0.116(12) 0.076(9) 0.046(9) 0.002(7) -0.017(7)
C3_2 0.037(9) 0.133(11) 0.080(11) 0.031(9) 0.003(8) -0.009(9)
C4_2 0.034(8) 0.138(11) 0.084(10) 0.031(9) -0.013(8) -0.008(8)
C5_2 0.042(7) 0.113(10) 0.105(9) 0.054(9) -0.020(7) -0.008(7)
C6_2 0.067(10) 0.096(10) 0.137(12) 0.050(9) -0.025(9) -0.013(9)
C7_2 0.045(10) 0.100(10) 0.110(11) 0.045(9) -0.022(8) -0.028(8)
C8A_2 0.042(6) 0.095(8) 0.095(7) 0.045(7) -0.008(6) -0.008(6)
C9A_2 0.040(6) 0.089(8) 0.090(7) 0.032(7) -0.009(6) -0.004(7)
C10A_2 0.039(6) 0.087(8) 0.094(7) 0.025(7) -0.009(6) -0.004(7)
C12A_2 0.048(6) 0.098(8) 0.091(7) 0.041(7) -0.012(6) -0.007(6)
C11A_2 0.043(7) 0.091(8) 0.093(8) 0.037(8) -0.003(7) -0.004(7)
C13A_2 0.053(7) 0.096(9) 0.087(8) 0.034(8) -0.010(7) -0.005(8)
C14A_2 0.041(10) 0.130(14) 0.099(12) 0.056(12) -0.016(10) -0.019(13)
C15A_2 0.055(11) 0.115(14) 0.098(12) 0.041(11) -0.013(10) -0.008(11)
C8B_2 0.042(6) 0.095(8) 0.095(7) 0.045(7) -0.008(6) -0.008(6)
C9B_2 0.040(6) 0.089(8) 0.090(7) 0.032(7) -0.009(6) -0.004(7)
C10B_2 0.039(6) 0.087(8) 0.094(7) 0.025(7) -0.009(6) -0.004(7)
C12B_2 0.048(6) 0.098(8) 0.091(7) 0.041(7) -0.012(6) -0.007(6)
C13B_2 0.053(7) 0.096(9) 0.087(8) 0.034(8) -0.010(7) -0.005(8)
C11B_2 0.043(7) 0.091(8) 0.093(8) 0.037(8) -0.003(7) -0.004(7)
C14B_2 0.041(10) 0.130(14) 0.099(12) 0.056(12) -0.016(10) -0.019(13)
C15B_2 0.055(11) 0.115(14) 0.098(12) 0.041(11) -0.013(10) -0.008(11)
C16_2 0.040(7) 0.118(11) 0.108(9) 0.049(9) -0.013(7) -0.013(7)
C17_2 0.035(8) 0.119(11) 0.157(13) 0.039(10) -0.018(9) 0.017(9)
C18_2 0.051(9) 0.101(11) 0.136(12) 0.022(10) -0.020(9) 0.013(9)
C19_2 0.028(8) 0.098(11) 0.069(9) 0.010(8) -0.008(8) 0.002(7)
C20_2 0.039(8) 0.127(11) 0.083(11) -0.002(9) -0.022(8) -0.002(9)
C21_2 0.059(9) 0.136(12) 0.101(11) 0.008(10) -0.018(9) -0.008(9)
C22_2 0.032(9) 0.087(11) 0.058(9) 0.001(8) 0.006(8) 0.002(8)
O1_3 0.034(7) 0.121(10) 0.103(9) 0.033(8) 0.008(7) 0.001(7)
N1_3 0.034(8) 0.087(9) 0.097(10) 0.026(8) 0.008(9) -0.004(9)
C1_3 0.040(10) 0.094(11) 0.101(12) 0.039(10) 0.012(10) -0.002(12)
C2_3 0.059(12) 0.091(13) 0.124(13) 0.005(12) 0.025(11) 0.002(10)
C3_3 0.057(11) 0.144(16) 0.111(13) 0.062(12) -0.006(11) -0.027(12)
O1_4 0.077(10) 0.243(17) 0.156(15) -0.077(13) 0.021(10) -0.047(11)
N1_4 0.064(10) 0.121(11) 0.079(10) -0.034(9) -0.018(9) -0.029(10)
C1_4 0.089(13) 0.172(15) 0.119(15) -0.045(14) -0.006(13) -0.024(15)
C2_4 0.076(12) 0.116(14) 0.083(11) -0.005(11) -0.005(10) -0.013(12)
C3_4 0.095(14) 0.119(15) 0.080(12) -0.010(12) -0.015(11) -0.011(12)

loop_
_atom_type_symbol
_atom_type_description
_atom_type_scat_dispersion_real
_atom_type_scat_dispersion_imag
_atom_type_scat_source
C C 0.0181 0.0091 'International Tables Vol C Tables 4.2.6.8 and 6.1.1.4'
H H 0.0000 0.0000 'International Tables Vol C Tables 4.2.6.8 and 6.1.1.4'
Cl Cl 0.3639 0.7018 'International Tables Vol C Tables 4.2.6.8 and 6.1.1.4'
N N 0.0311 0.0180 'International Tables Vol C Tables 4.2.6.8 and 6.1.1.4'
O O 0.0492 0.0322 'International Tables Vol C Tables 4.2.6.8 and 6.1.1.4'
Zr Zr -0.1862 2.2449 'International Tables Vol C Tables 4.2.6.8 and 6.1.1.4'

loop_
_geom_angle_atom_site_label_1
_geom_angle_atom_site_label_2
_geom_angle_atom_site_label_3
_geom_angle
_geom_angle_site_symmetry_1
_geom_angle_site_symmetry_3
_geom_angle_publ_flag
O1 Zr1 O2 73.4(3) . . ?
O1 Zr1 O4 72.9(3) . . ?
O2 Zr1 O4 91.3(3) . . ?
O1 Zr1 O2_2 80.2(4) . . ?
O2 Zr1 O2_2 152.8(4) . . ?
O4 Zr1 O2_2 87.1(4) . . ?
O1 Zr1 O1_1 79.7(4) . . ?
O2 Zr1 O1_1 86.7(3) . . ?
O4 Zr1 O1_1 151.9(4) . . ?
O2_2 Zr1 O1_1 82.3(4) . . ?
O1 Zr1 C1 149.8(5) . . ?
O2 Zr1 C1 85.0(6) . . ?
O4 Zr1 C1 86.9(6) . . ?
O2_2 Zr1 C1 121.9(6) . . ?
O1_1 Zr1 C1 120.7(6) . . ?
O1 Zr1 C5 149.0(6) . . ?
O2 Zr1 C5 116.0(5) . . ?
O4 Zr1 C5 77.3(6) . . ?
O2_2 Zr1 C5 90.1(6) . . ?
O1_1 Zr1 C5 128.4(5) . . ?
C1 Zr1 C5 32.6(6) . . ?
O1 Zr1 C2 152.3(6) . . ?
O2 Zr1 C2 80.5(5) . . ?
O4 Zr1 C2 117.4(6) . . ?
O2_2 Zr1 C2 124.0(6) . . ?
O1_1 Zr1 C2 89.9(6) . . ?
C1 Zr1 C2 30.9(6) . . ?
C5 Zr1 C2 53.5(8) . . ?
O1 Zr1 C4 154.5(5) . . ?
O2 Zr1 C4 131.8(5) . . ?
O4 Zr1 C4 105.5(5) . . ?
O2_2 Zr1 C4 74.3(6) . . ?
O1_1 Zr1 C4 96.5(5) . . ?
C1 Zr1 C4 52.2(6) . . ?
C5 Zr1 C4 33.3(5) . . ?
C2 Zr1 C4 51.6(7) . . ?
O1 Zr1 C3 154.7(5) . . ?
O2 Zr1 C3 107.3(6) . . ?
O4 Zr1 C3 131.7(6) . . ?
O2_2 Zr1 C3 93.8(6) . . ?
O1_1 Zr1 C3 75.2(6) . . ?
C1 Zr1 C3 52.2(6) . . ?
C5 Zr1 C3 54.4(7) . . ?
C2 Zr1 C3 31.7(5) . . ?
C4 Zr1 C3 31.1(6) . . ?
O1 Zr1 Zr2 36.2(2) . . ?
O2 Zr1 Zr2 38.0(2) . . ?
O4 Zr1 Zr2 85.5(2) . . ?
O2_2 Zr1 Zr2 114.9(3) . . ?
O1_1 Zr1 Zr2 75.7(3) . . ?
C1 Zr1 Zr2 122.1(5) . . ?
C5 Zr1 Zr2 148.9(4) . . ?
C2 Zr1 Zr2 116.4(5) . . ?
C4 Zr1 Zr2 166.4(5) . . ?
C3 Zr1 Zr2 135.3(5) . . ?
O1 Zr1 Zr3 35.9(2) . . ?
O2 Zr1 Zr3 86.4(2) . . ?
O4 Zr1 Zr3 37.9(2) . . ?
O2_2 Zr1 Zr3 75.7(3) . . ?
O1_1 Zr1 Zr3 114.0(3) . . ?
C1 Zr1 Zr3 123.8(5) . . ?
C5 Zr1 Zr3 113.2(5) . . ?
C2 Zr1 Zr3 152.1(5) . . ?
C4 Zr1 Zr3 133.3(5) . . ?
C3 Zr1 Zr3 164.4(5) . . ?
Zr2 Zr1 Zr3 60.29(4) . . ?
O1 Zr2 O3 73.1(3) . . ?
O1 Zr2 O2 74.0(3) . . ?
O3 Zr2 O2 92.4(3) . . ?
O1 Zr2 O4_2 78.2(3) . 2_656 ?
O3 Zr2 O4_2 85.4(3) . 2_656 ?
O2 Zr2 O4_2 151.5(3) . 2_656 ?
O1 Zr2 O2_1 79.8(3) . . ?
O3 Zr2 O2_1 152.3(3) . . ?
O2 Zr2 O2_1 85.2(3) . . ?
O4_2 Zr2 O2_1 83.8(3) 2_656 . ?
O1 Zr2 C10 153.0(5) . . ?
O3 Zr2 C10 120.1(5) . . ?
O2 Zr2 C10 81.6(5) . . ?
O4_2 Zr2 C10 123.9(5) 2_656 . ?
O2_1 Zr2 C10 86.9(5) . . ?
O1 Zr2 C9 152.7(5) . . ?
O3 Zr2 C9 132.0(5) . . ?
O2 Zr2 C9 110.1(5) . . ?
O4_2 Zr2 C9 92.0(5) 2_656 . ?
O2_1 Zr2 C9 73.9(5) . . ?
C10 Zr2 C9 32.9(5) . . ?
O1 Zr2 C6 152.0(4) . . ?
O3 Zr2 C6 88.5(5) . . ?
O2 Zr2 C6 86.3(5) . . ?
O4_2 Zr2 C6 122.0(5) 2_656 . ?
O2_1 Zr2 C6 118.8(5) . . ?
C10 Zr2 C6 31.9(5) . . ?
C9 Zr2 C6 53.2(5) . . ?
O1 Zr2 C7 151.8(5) . . ?
O3 Zr2 C7 80.3(5) . . ?
O2 Zr2 C7 116.8(5) . . ?
O4_2 Zr2 C7 90.9(5) 2_656 . ?
O2_1 Zr2 C7 125.3(5) . . ?
C10 Zr2 C7 52.2(6) . . ?
C9 Zr2 C7 51.9(6) . . ?
C6 Zr2 C7 31.5(5) . . ?
O1 Zr2 C8 152.2(5) . . ?
O3 Zr2 C8 104.7(5) . . ?
O2 Zr2 C8 133.5(5) . . ?
O4_2 Zr2 C8 74.1(5) 2_656 . ?
O2_1 Zr2 C8 96.7(5) . . ?
C10 Zr2 C8 52.3(6) . . ?
C9 Zr2 C8 30.8(5) . . ?
C6 Zr2 C8 52.1(6) . . ?
C7 Zr2 C8 31.2(5) . . ?
O1 Zr2 Zr1 36.9(2) . . ?
O3 Zr2 Zr1 86.4(2) . . ?
O2 Zr2 Zr1 37.9(2) . . ?
O4_2 Zr2 Zr1 113.7(3) 2_656 . ?
O2_1 Zr2 Zr1 74.9(2) . . ?
C10 Zr2 Zr1 116.8(4) . . ?
C9 Zr2 Zr1 136.6(5) . . ?
C6 Zr2 Zr1 123.4(4) . . ?
C7 Zr2 Zr1 151.0(4) . . ?
C8 Zr2 Zr1 167.3(5) . . ?
O1 Zr2 Zr3 35.4(2) . . ?
O3 Zr2 Zr3 38.3(2) . . ?
O2 Zr2 Zr3 86.1(2) . . ?
O4_2 Zr2 Zr3 74.6(3) 2_656 . ?
O2_1 Zr2 Zr3 114.1(2) . . ?
C10 Zr2 Zr3 154.7(4) . . ?
C9 Zr2 Zr3 163.0(5) . . ?
C6 Zr2 Zr3 125.6(4) . . ?
C7 Zr2 Zr3 116.7(4) . . ?
C8 Zr2 Zr3 132.7(5) . . ?
Zr1 Zr2 Zr3 59.98(4) . . ?
O1 Zr3 O4 73.8(3) . . ?
O1 Zr3 O3 72.4(3) . . ?
O4 Zr3 O3 90.8(3) . . ?
O1 Zr3 O1_2 80.1(4) . . ?
O4 Zr3 O1_2 87.4(4) . . ?
O3 Zr3 O1_2 151.8(4) . . ?
O1 Zr3 O3_2 78.8(4) . 2_656 ?
O4 Zr3 O3_2 152.1(4) . 2_656 ?
O3 Zr3 O3_2 86.2(3) . 2_656 ?
O1_2 Zr3 O3_2 82.5(4) . 2_656 ?
O1 Zr3 C11 148.9(5) . . ?
O4 Zr3 C11 82.2(5) . . ?
O3 Zr3 C11 88.7(5) . . ?
O1_2 Zr3 C11 118.8(5) . . ?
O3_2 Zr3 C11 125.4(6) 2_656 . ?
O1 Zr3 C15 152.2(5) . . ?
O4 Zr3 C15 113.1(5) . . ?
O3 Zr3 C15 80.5(5) . . ?
O1_2 Zr3 C15 125.9(5) . . ?
O3_2 Zr3 C15 93.7(5) 2_656 . ?
C11 Zr3 C15 32.1(5) . . ?
O1 Zr3 C12 150.2(5) . . ?
O4 Zr3 C12 79.0(5) . . ?
O3 Zr3 C12 120.5(5) . . ?
O1_2 Zr3 C12 86.8(5) . . ?
O3_2 Zr3 C12 126.0(5) 2_656 . ?
C11 Zr3 C12 32.0(5) . . ?
C15 Zr3 C12 52.6(6) . . ?
O1 Zr3 C13 153.7(5) . . ?
O4 Zr3 C13 107.8(5) . . ?
O3 Zr3 C13 133.0(5) . . ?
O1_2 Zr3 C13 73.8(5) . . ?
O3_2 Zr3 C13 94.3(5) 2_656 . ?
C11 Zr3 C13 53.4(5) . . ?
C15 Zr3 C13 52.5(6) . . ?
C12 Zr3 C13 32.4(5) . . ?
O1 Zr3 C14 154.8(5) . . ?
O4 Zr3 C14 131.2(5) . . ?
O3 Zr3 C14 105.9(5) . . ?
O1_2 Zr3 C14 96.3(5) . . ?
O3_2 Zr3 C14 75.9(5) 2_656 . ?
C11 Zr3 C14 53.5(6) . . ?
C15 Zr3 C14 32.4(5) . . ?
C12 Zr3 C14 52.8(7) . . ?
C13 Zr3 C14 31.2(5) . . ?
O1 Zr3 Zr1 36.7(2) . . ?
O4 Zr3 Zr1 38.1(2) . . ?
O3 Zr3 Zr1 85.6(2) . . ?
O1_2 Zr3 Zr1 75.7(3) . . ?
O3_2 Zr3 Zr1 114.0(3) 2_656 . ?
C11 Zr3 Zr1 119.8(5) . . ?
C15 Zr3 Zr1 148.1(4) . . ?
C12 Zr3 Zr1 114.1(5) . . ?
C13 Zr3 Zr1 134.7(5) . . ?
C14 Zr3 Zr1 165.7(5) . . ?
O1 Zr3 Zr2 35.4(2) . . ?
O4 Zr3 Zr2 85.1(2) . . ?
O3 Zr3 Zr2 37.5(2) . . ?
O1_2 Zr3 Zr2 114.3(3) . . ?
O3_2 Zr3 Zr2 75.6(3) 2_656 . ?
C11 Zr3 Zr2 124.4(4) . . ?
C15 Zr3 Zr2 116.8(4) . . ?
C12 Zr3 Zr2 153.0(4) . . ?
C13 Zr3 Zr2 165.5(5) . . ?
C14 Zr3 Zr2 134.4(5) . . ?
Zr1 Zr3 Zr2 59.73(4) . . ?
Zr3 O1 Zr2 109.2(3) . . ?
Zr3 O1 Zr1 107.4(3) . . ?
Zr2 O1 Zr1 106.9(4) . . ?
Zr1 O2 Zr2 104.2(3) . . ?
Zr1 O2 H2O 127.9 . . ?
Zr2 O2 H2O 127.9 . . ?
Zr2 O3 Zr3 104.2(3) . . ?
Zr2 O3 H3O 127.9 . . ?
Zr3 O3 H3O 127.9 . . ?
Zr3 O4 Zr1 103.9(4) . . ?
Zr3 O4 H4O 128.0 . . ?
Zr1 O4 H4O 128.0 . . ?
C2 C1 C5 111(2) . . ?
C2 C1 Zr1 75.4(11) . . ?
C5 C1 Zr1 74.2(11) . . ?
C2 C1 H1 124.3 . . ?
C5 C1 H1 124.3 . . ?
Zr1 C1 H1 117.6 . . ?
C1 C2 C3 110(2) . . ?
C1 C2 Zr1 73.7(12) . . ?
C3 C2 Zr1 75.9(11) . . ?
C1 C2 H2 125.0 . . ?
C3 C2 H2 125.0 . . ?
Zr1 C2 H2 117.2 . . ?
C4 C3 C2 106(2) . . ?
C4 C3 Zr1 73.5(12) . . ?
C2 C3 Zr1 72.5(11) . . ?
C4 C3 H3 127.0 . . ?
C2 C3 H3 127.0 . . ?
Zr1 C3 H3 119.0 . . ?
C3 C4 C5 111(2) . . ?
C3 C4 Zr1 75.3(11) . . ?
C5 C4 Zr1 72.3(10) . . ?
C3 C4 H4 124.6 . . ?
C5 C4 H4 124.6 . . ?
Zr1 C4 H4 119.4 . . ?
C1 C5 C4 102(2) . . ?
C1 C5 Zr1 73.2(11) . . ?
C4 C5 Zr1 74.4(10) . . ?
C1 C5 H5 129.0 . . ?
C4 C5 H5 129.0 . . ?
Zr1 C5 H5 116.3 . . ?
C7 C6 C10 107.0(17) . . ?
C7 C6 Zr2 74.7(9) . . ?
C10 C6 Zr2 72.5(9) . . ?
C7 C6 H6 126.5 . . ?
C10 C6 H6 126.5 . . ?
Zr2 C6 H6 118.3 . . ?
C8 C7 C6 109(2) . . ?
C8 C7 Zr2 75.6(10) . . ?
C6 C7 Zr2 73.8(9) . . ?
C8 C7 H7 125.4 . . ?
C6 C7 H7 125.4 . . ?
Zr2 C7 H7 117.1 . . ?
C9 C8 C7 109(2) . . ?
C9 C8 Zr2 72.9(10) . . ?
C7 C8 Zr2 73.3(10) . . ?
C9 C8 H8 125.6 . . ?
C7 C8 H8 125.6 . . ?
Zr2 C8 H8 120.0 . . ?
C8 C9 C10 107(2) . . ?
C8 C9 Zr2 76.3(11) . . ?
C10 C9 Zr2 72.1(10) . . ?
C8 C9 H9 126.4 . . ?
C10 C9 H9 126.4 . . ?
Zr2 C9 H9 117.3 . . ?
C6 C10 C9 107.8(19) . . ?
C6 C10 Zr2 75.6(10) . . ?
C9 C10 Zr2 75.0(10) . . ?
C6 C10 H10 126.1 . . ?
C9 C10 H10 126.1 . . ?
Zr2 C10 H10 115.5 . . ?
C15 C11 C12 107.9(18) . . ?
C15 C11 Zr3 75.1(10) . . ?
C12 C11 Zr3 75.6(10) . . ?
C15 C11 H11 126.0 . . ?
C12 C11 H11 126.0 . . ?
Zr3 C11 H11 115.4 . . ?
C11 C12 C13 107.4(19) . . ?
C11 C12 Zr3 72.4(9) . . ?
C13 C12 Zr3 73.8(10) . . ?
C11 C12 H12 126.3 . . ?
C13 C12 H12 126.3 . . ?
Zr3 C12 H12 119.4 . . ?
C14 C13 C12 108.8(18) . . ?
C14 C13 Zr3 74.9(11) . . ?
C12 C13 Zr3 73.7(10) . . ?
C14 C13 H13 125.6 . . ?
C12 C13 H13 125.6 . . ?
Zr3 C13 H13 117.6 . . ?
C13 C14 C15 107(2) . . ?
C13 C14 Zr3 73.9(12) . . ?
C15 C14 Zr3 72.8(10) . . ?
C13 C14 H14 126.4 . . ?
C15 C14 H14 126.4 . . ?
Zr3 C14 H14 118.8 . . ?
C11 C15 C14 108.5(19) . . ?
C11 C15 Zr3 72.8(11) . . ?
C14 C15 Zr3 74.8(10) . . ?
C11 C15 H15 125.7 . . ?
C14 C15 H15 125.7 . . ?
Zr3 C15 H15 118.5 . . ?
C1_1 O1_1 Zr1 131.5(10) . . ?
C1_1 O2_1 Zr2 132.1(10) . . ?
O2_1 C1_1 O1_1 121.3(15) . . ?
O2_1 C1_1 C3_1 119.3(16) . . ?
O1_1 C1_1 C3_1 119.3(15) . . ?
C3_1 C2_1 C7_1 120.0 . . ?
C3_1 C2_1 H2_1 120.0 . . ?
C7_1 C2_1 H2_1 120.0 . . ?
C4_1 C3_1 C2_1 120.0 . . ?
C4_1 C3_1 C1_1 115.3(11) . . ?
C2_1 C3_1 C1_1 124.6(11) . . ?
C3_1 C4_1 C5_1 120.0 . . ?
C3_1 C4_1 H4_1 120.0 . . ?
C5_1 C4_1 H4_1 120.0 . . ?
C6_1 C5_1 C4_1 120.0 . . ?
C6_1 C5_1 H5_1 120.0 . . ?
C4_1 C5_1 H5_1 120.0 . . ?
C5_1 C6_1 C7_1 120.0 . . ?
C5_1 C6_1 C9_1 112.6(6) . . ?
C7_1 C6_1 C9_1 127.0(7) . . ?
C6_1 C7_1 C2_1 120.0 . . ?
C6_1 C7_1 H7_1 120.0 . . ?
C2_1 C7_1 H7_1 120.0 . . ?
C10_1 C9_1 C14_1 120.0 . . ?
C10_1 C9_1 C6_1 118.5(7) . . ?
C14_1 C9_1 C6_1 121.2(7) . . ?
C11_1 C10_1 C9_1 120.0 . . ?
C11_1 C10_1 H10_1 120.0 . . ?
C9_1 C10_1 H10_1 120.0 . . ?
C10_1 C11_1 C12_1 120.0 . . ?
C10_1 C11_1 C16_1 115.6(14) . . ?
C12_1 C11_1 C16_1 124.3(14) . . ?
C13_1 C12_1 C11_1 120.0 . . ?
C12_1 C13_1 C14_1 120.0 . . ?
C12_1 C13_1 H13_1 120.0 . . ?
C14_1 C13_1 H13_1 120.0 . . ?
C13_1 C14_1 C9_1 120.0 . . ?
C13_1 C14_1 C15_1 116.4(15) . . ?
C9_1 C14_1 C15_1 122.6(14) . . ?
C14_1 C15_1 H15A_1 109.5 . . ?
C14_1 C15_1 H15B_1 109.5 . . ?
H15A_1 C15_1 H15B_1 109.5 . . ?
C14_1 C15_1 H15C_1 109.5 . . ?
H15A_1 C15_1 H15C_1 109.5 . . ?
H15B_1 C15_1 H15C_1 109.5 . . ?
C11_1 C16_1 H16A_1 109.5 . . ?
C11_1 C16_1 H16B_1 109.5 . . ?
H16A_1 C16_1 H16B_1 109.5 . . ?
C11_1 C16_1 H16C_1 109.5 . . ?
H16A_1 C16_1 H16C_1 109.5 . . ?
H16B_1 C16_1 H16C_1 109.5 . . ?
C1_2 O1_2 Zr3 126.9(12) . . ?
C1_2 O2_2 Zr1 128.4(12) . . ?
C22_2 O3_2 Zr3 128.6(10) . 2_656 ?
C22_2 O4_2 Zr2 131.4(10) . 2_656 ?
O2_2 C1_2 O1_2 126.1(19) . . ?
O2_2 C1_2 C2_2 115(2) . . ?
O1_2 C1_2 C2_2 119(2) . . ?
C3_2 C2_2 C7_2 120.0 . . ?
C3_2 C2_2 C1_2 124.0(13) . . ?
C7_2 C2_2 C1_2 115.8(13) . . ?
C2_2 C3_2 C4_2 120.0 . . ?
C2_2 C3_2 H3_2 120.0 . . ?
C4_2 C3_2 H3_2 120.0 . . ?
C5_2 C4_2 C3_2 120.0 . . ?
C5_2 C4_2 H4_2 120.0 . . ?
C3_2 C4_2 H4_2 120.0 . . ?
C4_2 C5_2 C6_2 120.0 . . ?
C4_2 C5_2 C8A_2 125.1(7) . . ?
C6_2 C5_2 C8A_2 113.8(7) . . ?
C4_2 C5_2 C8B_2 102.3(11) . . ?
C6_2 C5_2 C8B_2 137.6(11) . . ?
C7_2 C6_2 C5_2 120.0 . . ?
C7_2 C6_2 H6_2 120.0 . . ?
C5_2 C6_2 H6_2 120.0 . . ?
C6_2 C7_2 C2_2 120.0 . . ?
C6_2 C7_2 H7_2 120.0 . . ?
C2_2 C7_2 H7_2 120.0 . . ?
C9A_2 C8A_2 C13A_2 120.0 . . ?
C9A_2 C8A_2 C5_2 118.7(7) . . ?
C13A_2 C8A_2 C5_2 121.0(7) . . ?
C14A_2 C9A_2 C10A_2 117.2(15) . . ?
C14A_2 C9A_2 C8A_2 122.2(16) . . ?
C10A_2 C9A_2 C8A_2 120.0 . . ?
C12A_2 C10A_2 C9A_2 120.0 . . ?
C12A_2 C10A_2 H10A_2 120.0 . . ?
C9A_2 C10A_2 H10A_2 120.0 . . ?
C10A_2 C12A_2 C11A_2 120.0 . . ?
C10A_2 C12A_2 C16_2 117.6(7) . . ?
C11A_2 C12A_2 C16_2 121.2(7) . . ?
C13A_2 C11A_2 C12A_2 120.0 . . ?
C13A_2 C11A_2 C15A_2 113.5(13) . . ?
C12A_2 C11A_2 C15A_2 126.3(13) . . ?
C11A_2 C13A_2 C8A_2 120.0 . . ?
C11A_2 C13A_2 C15A_2 90.7(12) . 2_656 ?
C8A_2 C13A_2 C15A_2 148.8(12) . 2_656 ?
C11A_2 C13A_2 H13A_2 120.0 . . ?
C8A_2 C13A_2 H13A_2 120.0 . . ?
C15A_2 C13A_2 H13A_2 29.7 2_656 . ?
C9A_2 C14A_2 H14A_2 109.5 . . ?
C9A_2 C14A_2 H14B_2 109.5 . . ?
H14A_2 C14A_2 H14B_2 109.5 . . ?
C9A_2 C14A_2 H14C_2 109.5 . . ?
H14A_2 C14A_2 H14C_2 109.5 . . ?
H14B_2 C14A_2 H14C_2 109.5 . . ?
C11A_2 C15A_2 C13A_2 143(3) . 2_656 ?
C11A_2 C15A_2 H15A_2 109.5 . . ?
C13A_2 C15A_2 H15A_2 69.0 2_656 . ?
C11A_2 C15A_2 H15B_2 109.5 . . ?
C13A_2 C15A_2 H15B_2 45.1 2_656 . ?
H15A_2 C15A_2 H15B_2 109.5 . . ?
C11A_2 C15A_2 H15C_2 109.5 . . ?
C13A_2 C15A_2 H15C_2 105.5 2_656 . ?
H15A_2 C15A_2 H15C_2 109.5 . . ?
H15B_2 C15A_2 H15C_2 109.5 . . ?
C9B_2 C8B_2 C11B_2 120.0 . . ?
C9B_2 C8B_2 C5_2 118.0(14) . . ?
C11B_2 C8B_2 C5_2 118.6(14) . . ?
C10B_2 C9B_2 C8B_2 120.0 . . ?
C10B_2 C9B_2 C14B_2 120.3(17) . . ?
C8B_2 C9B_2 C14B_2 118.2(17) . . ?
C9B_2 C10B_2 C12B_2 120.0 . . ?
C9B_2 C10B_2 H10B_2 120.0 . . ?
C12B_2 C10B_2 H10B_2 120.0 . . ?
C13B_2 C12B_2 C10B_2 120.0 . . ?
C13B_2 C12B_2 C16_2 126.5(14) . . ?
C10B_2 C12B_2 C16_2 109.6(14) . . ?
C11B_2 C13B_2 C12B_2 120.0 . . ?
C11B_2 C13B_2 C15B_2 120.3(17) . . ?
C12B_2 C13B_2 C15B_2 119.7(17) . . ?
C13B_2 C11B_2 C8B_2 120.0 . . ?
C13B_2 C11B_2 H11B_2 120.0 . . ?
C8B_2 C11B_2 H11B_2 120.0 . . ?
C9B_2 C14B_2 H14D_2 109.5 . . ?
C9B_2 C14B_2 H14E_2 109.5 . . ?
H14D_2 C14B_2 H14E_2 109.5 . . ?
C9B_2 C14B_2 H14F_2 109.5 . . ?
H14D_2 C14B_2 H14F_2 109.5 . . ?
H14E_2 C14B_2 H14F_2 109.5 . . ?
C13B_2 C15B_2 H15D_2 109.5 . . ?
C13B_2 C15B_2 H15E_2 109.5 . . ?
H15D_2 C15B_2 H15E_2 109.5 . . ?
C13B_2 C15B_2 H15F_2 109.5 . . ?
H15D_2 C15B_2 H15F_2 109.5 . . ?
H15E_2 C15B_2 H15F_2 109.5 . . ?
C17_2 C16_2 C21_2 120.0 . . ?
C17_2 C16_2 C12A_2 125.4(7) . . ?
C21_2 C16_2 C12A_2 114.6(7) . . ?
C17_2 C16_2 C12B_2 97.1(10) . . ?
C21_2 C16_2 C12B_2 142.9(10) . . ?
C16_2 C17_2 C18_2 120.0 . . ?
C16_2 C17_2 H17_2 120.0 . . ?
C18_2 C17_2 H17_2 120.0 . . ?
C19_2 C18_2 C17_2 120.0 . . ?
C19_2 C18_2 H18_2 120.0 . . ?
C17_2 C18_2 H18_2 120.0 . . ?
C18_2 C19_2 C20_2 120.0 . . ?
C18_2 C19_2 C22_2 122.2(11) . . ?
C20_2 C19_2 C22_2 117.7(11) . . ?
C21_2 C20_2 C19_2 120.0 . . ?
C21_2 C20_2 H20_2 120.0 . . ?
C19_2 C20_2 H20_2 120.0 . . ?
C20_2 C21_2 C16_2 120.0 . . ?
C20_2 C21_2 H21_2 120.0 . . ?
C16_2 C21_2 H21_2 120.0 . . ?
O4_2 C22_2 O3_2 122.8(16) . . ?
O4_2 C22_2 C19_2 116.8(17) . . ?
O3_2 C22_2 C19_2 120.4(16) . . ?
C1_3 N1_3 C2_3 122.3(15) . . ?
C1_3 N1_3 C3_3 121.3(16) . . ?
C2_3 N1_3 C3_3 116.5(15) . . ?
O1_3 C1_3 N1_3 124.8(18) . . ?
O1_3 C1_3 H1_3 117.6 . . ?
N1_3 C1_3 H1_3 117.6 . . ?
N1_3 C2_3 H2A_3 109.5 . . ?
N1_3 C2_3 H2B_3 109.5 . . ?
H2A_3 C2_3 H2B_3 109.5 . . ?
N1_3 C2_3 H2C_3 109.5 . . ?
H2A_3 C2_3 H2C_3 109.5 . . ?
H2B_3 C2_3 H2C_3 109.5 . . ?
N1_3 C3_3 H3A_3 109.5 . . ?
N1_3 C3_3 H3B_3 109.5 . . ?
H3A_3 C3_3 H3B_3 109.5 . . ?
N1_3 C3_3 H3C_3 109.5 . . ?
H3A_3 C3_3 H3C_3 109.5 . . ?
H3B_3 C3_3 H3C_3 109.5 . . ?
C1_4 N1_4 C2_4 124(2) . . ?
C1_4 N1_4 C3_4 119.3(19) . . ?
C2_4 N1_4 C3_4 116.5(15) . . ?
O1_4 C1_4 N1_4 120(3) . . ?
O1_4 C1_4 H1_4 120.1 . . ?
N1_4 C1_4 H1_4 120.1 . . ?
N1_4 C2_4 H2A_4 109.5 . . ?
N1_4 C2_4 H2B_4 109.5 . . ?
H2A_4 C2_4 H2B_4 109.5 . . ?
N1_4 C2_4 H2C_4 109.5 . . ?
H2A_4 C2_4 H2C_4 109.5 . . ?
H2B_4 C2_4 H2C_4 109.5 . . ?
N1_4 C3_4 H3A_4 109.5 . . ?
N1_4 C3_4 H3B_4 109.5 . . ?
H3A_4 C3_4 H3B_4 109.5 . . ?
N1_4 C3_4 H3C_4 109.5 . . ?
H3A_4 C3_4 H3C_4 109.5 . . ?
H3B_4 C3_4 H3C_4 109.5 . . ?

loop_
_geom_bond_atom_site_label_1
_geom_bond_atom_site_label_2
_geom_bond_distance
_geom_bond_site_symmetry_2
_geom_bond_publ_flag
Zr1 O1 2.093(8) . ?
Zr1 O2 2.113(8) . ?
Zr1 O4 2.129(9) . ?
Zr1 O2_2 2.158(11) . ?
Zr1 O1_1 2.193(11) . ?
Zr1 C1 2.468(17) . ?
Zr1 C5 2.481(17) . ?
Zr1 C2 2.488(18) . ?
Zr1 C4 2.509(16) . ?
Zr1 C3 2.531(19) . ?
Zr1 Zr2 3.3371(17) . ?
Zr1 Zr3 3.346(2) . ?
Zr2 O1 2.060(8) . ?
Zr2 O3 2.109(8) . ?
Zr2 O2 2.118(8) . ?
Zr2 O4_2 2.178(10) 2_656 ?
Zr2 O2_1 2.201(9) . ?
Zr2 C10 2.486(16) . ?
Zr2 C9 2.524(16) . ?
Zr2 C6 2.525(14) . ?
Zr2 C7 2.537(14) . ?
Zr2 C8 2.565(16) . ?
Zr2 Zr3 3.3561(19) . ?
Zr3 O1 2.057(8) . ?
Zr3 O4 2.119(9) . ?
Zr3 O3 2.144(8) . ?
Zr3 O1_2 2.189(11) . ?
Zr3 O3_2 2.200(10) 2_656 ?
Zr3 C11 2.488(16) . ?
Zr3 C15 2.517(17) . ?
Zr3 C12 2.529(16) . ?
Zr3 C13 2.530(17) . ?
Zr3 C14 2.542(18) . ?
O2 H2O 0.9500 . ?
O3 H3O 0.9500 . ?
O4 H4O 0.9500 . ?
C1 C2 1.32(2) . ?
C1 C5 1.39(3) . ?
C1 H1 0.9500 . ?
C2 C3 1.37(2) . ?
C2 H2 0.9500 . ?
C3 C4 1.35(2) . ?
C3 H3 0.9500 . ?
C4 C5 1.43(2) . ?
C4 H4 0.9500 . ?
C5 H5 0.9500 . ?
C6 C7 1.37(2) . ?
C6 C10 1.38(2) . ?
C6 H6 0.9500 . ?
C7 C8 1.37(2) . ?
C7 H7 0.9500 . ?
C8 C9 1.35(2) . ?
C8 H8 0.9500 . ?
C9 C10 1.42(2) . ?
C9 H9 0.9500 . ?
C10 H10 0.9500 . ?
C11 C15 1.38(2) . ?
C11 C12 1.38(2) . ?
C11 H11 0.9500 . ?
C12 C13 1.41(2) . ?
C12 H12 0.9500 . ?
C13 C14 1.36(2) . ?
C13 H13 0.9500 . ?
C14 C15 1.41(2) . ?
C14 H14 0.9500 . ?
C15 H15 0.9500 . ?
O1_1 C1_1 1.278(17) . ?
O2_1 C1_1 1.271(17) . ?
C1_1 C3_1 1.469(18) . ?
C2_1 C3_1 1.3900 . ?
C2_1 C7_1 1.3900 . ?
C2_1 H2_1 0.9500 . ?
C3_1 C4_1 1.3900 . ?
C4_1 C5_1 1.3900 . ?
C4_1 H4_1 0.9500 . ?
C5_1 C6_1 1.3900 . ?
C5_1 H5_1 0.9500 . ?
C6_1 C7_1 1.3900 . ?
C6_1 C9_1 1.589(18) . ?
C7_1 H7_1 0.9500 . ?
C9_1 C10_1 1.3900 . ?
C9_1 C14_1 1.3900 . ?
C10_1 C11_1 1.3900 . ?
C10_1 H10_1 0.9500 . ?
C11_1 C12_1 1.3900 . ?
C11_1 C16_1 1.55(3) . ?
C12_1 C13_1 1.3900 . ?
C13_1 C14_1 1.3900 . ?
C13_1 H13_1 0.9500 . ?
C14_1 C15_1 1.48(3) . ?
C15_1 H15A_1 0.9800 . ?
C15_1 H15B_1 0.9800 . ?
C15_1 H15C_1 0.9800 . ?
C16_1 H16A_1 0.9800 . ?
C16_1 H16B_1 0.9800 . ?
C16_1 H16C_1 0.9800 . ?
O1_2 C1_2 1.28(2) . ?
O2_2 C1_2 1.27(2) . ?
O3_2 C22_2 1.281(18) . ?
O4_2 C22_2 1.262(18) . ?
C1_2 C2_2 1.49(2) . ?
C2_2 C3_2 1.3900 . ?
C2_2 C7_2 1.3900 . ?
C3_2 C4_2 1.3900 . ?
C3_2 H3_2 0.9500 . ?
C4_2 C5_2 1.3900 . ?
C4_2 H4_2 0.9500 . ?
C5_2 C6_2 1.3900 . ?
C5_2 C8A_2 1.508(13) . ?
C5_2 C8B_2 1.595(14) . ?
C6_2 C7_2 1.3900 . ?
C6_2 H6_2 0.9500 . ?
C7_2 H7_2 0.9500 . ?
C8A_2 C9A_2 1.3900 . ?
C8A_2 C13A_2 1.3900 . ?
C9A_2 C14A_2 1.38(4) . ?
C9A_2 C10A_2 1.3900 . ?
C10A_2 C12A_2 1.3900 . ?
C10A_2 H10A_2 0.9500 . ?
C12A_2 C11A_2 1.3900 . ?
C12A_2 C16_2 1.544(14) . ?
C11A_2 C13A_2 1.3900 . ?
C11A_2 C15A_2 1.62(4) . ?
C13A_2 C15A_2 1.74(3) 2_656 ?
C13A_2 H13A_2 0.9500 . ?
C14A_2 H14A_2 0.9800 . ?
C14A_2 H14B_2 0.9800 . ?
C14A_2 H14C_2 0.9800 . ?
C15A_2 H15A_2 0.9800 . ?
C15A_2 H15B_2 0.9800 . ?
C15A_2 H15C_2 0.9800 . ?
C8B_2 C9B_2 1.3900 . ?
C8B_2 C11B_2 1.3900 . ?
C9B_2 C10B_2 1.3900 . ?
C9B_2 C14B_2 1.52(3) . ?
C10B_2 C12B_2 1.3900 . ?
C10B_2 H10B_2 0.9500 . ?
C12B_2 C13B_2 1.3900 . ?
C12B_2 C16_2 1.616(15) . ?
C13B_2 C11B_2 1.3900 . ?
C13B_2 C15B_2 1.54(3) . ?
C11B_2 H11B_2 0.9500 . ?
C14B_2 H14D_2 0.9800 . ?
C14B_2 H14E_2 0.9800 . ?
C14B_2 H14F_2 0.9800 . ?
C15B_2 H15D_2 0.9800 . ?
C15B_2 H15E_2 0.9800 . ?
C15B_2 H15F_2 0.9800 . ?
C16_2 C17_2 1.3900 . ?
C16_2 C21_2 1.3900 . ?
C17_2 C18_2 1.3900 . ?
C17_2 H17_2 0.9500 . ?
C18_2 C19_2 1.3900 . ?
C18_2 H18_2 0.9500 . ?
C19_2 C20_2 1.3900 . ?
C19_2 C22_2 1.480(19) . ?
C20_2 C21_2 1.3900 . ?
C20_2 H20_2 0.9500 . ?
C21_2 H21_2 0.9500 . ?
O1_3 C1_3 1.237(18) . ?
N1_3 C1_3 1.312(19) . ?
N1_3 C2_3 1.442(19) . ?
N1_3 C3_3 1.468(19) . ?
C1_3 H1_3 0.9500 . ?
C2_3 H2A_3 0.9800 . ?
C2_3 H2B_3 0.9800 . ?
C2_3 H2C_3 0.9800 . ?
C3_3 H3A_3 0.9800 . ?
C3_3 H3B_3 0.9800 . ?
C3_3 H3C_3 0.9800 . ?
O1_4 C1_4 1.22(2) . ?
N1_4 C1_4 1.34(3) . ?
N1_4 C2_4 1.436(19) . ?
N1_4 C3_4 1.48(2) . ?
C1_4 H1_4 0.9500 . ?
C2_4 H2A_4 0.9800 . ?
C2_4 H2B_4 0.9800 . ?
C2_4 H2C_4 0.9800 . ?
C3_4 H3A_4 0.9800 . ?
C3_4 H3B_4 0.9800 . ?
C3_4 H3C_4 0.9800 . ?

loop_
_geom_hbond_atom_site_label_D
_geom_hbond_atom_site_label_H
_geom_hbond_atom_site_label_A
_geom_hbond_distance_DH
_geom_hbond_distance_HA
_geom_hbond_distance_DA
_geom_hbond_angle_DHA
_geom_hbond_site_symmetry_A
_geom_hbond_publ_flag
O2 H2O Cl1 0.95 2.10 3.041(9) 171.3 5_566 yes
O3 H3O Cl1 0.95 2.13 3.061(9) 164.5 . yes
O4 H4O O1_3 0.95 1.81 2.742(14) 168.3 . yes
